data_7133512
loop_
_publ_author_name
'Ajithkumar, V. S.'
'Ghanwat, Pratiksha B.'
'Saha, Sougata'
'Pati, Swapan K.'
'Sen, Sakya S.'

_publ_section_title
;
 Stereodivergent sila-germylenation <i>vs.</i> sila-stannylenation of an
 internal alkyne.
;
_journal_issue 72
_journal_name_full 'Chemical communications (Cambridge, England)'
_journal_page_first 9837
_journal_page_last 9840
_journal_paper_doi 10.1039/d4cc02101k
_journal_volume 60
_journal_year 2024
_chemical_formula_moiety 'C30 H56 Ge N2 O4 Si4, C4 H8 O'
_chemical_formula_sum 'C34 H64 Ge N2 O5 Si4'
_chemical_formula_weight 765.84
_space_group_crystal_system triclinic
_space_group_IT_number 2
_space_group_name_Hall '-P 1'
_space_group_name_H-M_alt 'P -1'
_atom_sites_solution_hydrogens geom
_audit_creation_method SHELXL-2018/3
_audit_update_record
;
2024-04-12 deposited with the CCDC.	2024-08-13 downloaded from the CCDC.
;
_cell_angle_alpha 97.149(3)
_cell_angle_beta 97.276(3)
_cell_angle_gamma 102.064(3)
_cell_formula_units_Z 2
_cell_length_a 9.5714(9)
_cell_length_b 13.2520(12)
_cell_length_c 17.5019(15)
_cell_measurement_reflns_used 9652
_cell_measurement_temperature 100(2)
_cell_measurement_theta_max 28.34
_cell_measurement_theta_min 2.20
_cell_volume 2127.2(3)
_computing_cell_refinement 'Bruker SAINT'
_computing_data_collection 'Bruker APEX2'
_computing_data_reduction 'Bruker SAINT'
_computing_molecular_graphics 'Bruker SHELXTL'
_computing_publication_material 'Bruker SHELXTL'
_computing_structure_refinement 'SHELXL-2014 (Sheldrick 2014)'
_computing_structure_solution 'SHELXS-97 (Sheldrick 2008)'
_diffrn_ambient_temperature 100(2)
_diffrn_measured_fraction_theta_full 0.998
_diffrn_measured_fraction_theta_max 0.995
_diffrn_measurement_device_type 'Bruker APEX-II CCD'
_diffrn_measurement_method '\f and \w scans'
_diffrn_radiation_type MoK\a
_diffrn_radiation_wavelength 0.71073
_diffrn_reflns_av_R_equivalents 0.0555
_diffrn_reflns_av_unetI/netI 0.0275
_diffrn_reflns_Laue_measured_fraction_full 0.998
_diffrn_reflns_Laue_measured_fraction_max 0.995
_diffrn_reflns_limit_h_max 12
_diffrn_reflns_limit_h_min -12
_diffrn_reflns_limit_k_max 17
_diffrn_reflns_limit_k_min -17
_diffrn_reflns_limit_l_max 23
_diffrn_reflns_limit_l_min -23
_diffrn_reflns_number 97219
_diffrn_reflns_point_group_measured_fraction_full 0.998
_diffrn_reflns_point_group_measured_fraction_max 0.995
_diffrn_reflns_theta_full 25.242
_diffrn_reflns_theta_max 28.407
_diffrn_reflns_theta_min 2.645
_exptl_absorpt_coefficient_mu 0.870
_exptl_absorpt_correction_T_max 0.7457
_exptl_absorpt_correction_T_min 0.6607
_exptl_absorpt_correction_type none
_exptl_crystal_colour Red
_exptl_crystal_density_diffrn 1.196
_exptl_crystal_description Block
_exptl_crystal_F_000 820
_exptl_crystal_size_max 0.11
_exptl_crystal_size_mid 0.07
_exptl_crystal_size_min 0.02
_refine_diff_density_max 0.703
_refine_diff_density_min -0.925
_refine_diff_density_rms 0.062
_refine_ls_extinction_method none
_refine_ls_goodness_of_fit_ref 1.041
_refine_ls_hydrogen_treatment constr
_refine_ls_matrix_type full
_refine_ls_number_parameters 432
_refine_ls_number_reflns 10635
_refine_ls_number_restraints 0
_refine_ls_restrained_S_all 1.041
_refine_ls_R_factor_all 0.0357
_refine_ls_R_factor_gt 0.0317
_refine_ls_shift/su_max 0.001
_refine_ls_shift/su_mean 0.000
_refine_ls_structure_factor_coef Fsqd
_refine_ls_weighting_details 'w=1/[\s^2^(Fo^2^)+(0.0404P)^2^+1.5212P] where P=(Fo^2^+2Fc^2^)/3'
_refine_ls_weighting_scheme calc
_refine_ls_wR_factor_gt 0.0833
_refine_ls_wR_factor_ref 0.0861
_reflns_Friedel_coverage 0.000
_reflns_number_gt 9767
_reflns_number_total 10635
_reflns_threshold_expression 'I > 2\s(I)'
_cod_data_source_file d4cc02101k2.cif
_cod_data_source_block mo_LGe_CCOOME_2_0m_a
_cod_depositor_comments 'Adding full bibliography for 7133512--7133513.cif.'
_cod_database_code 7133512
_shelx_shelxl_version_number 2018/3
_shelx_space_group_comment
;
The symmetry employed for this shelxl refinement is uniquely defined
by the following loop, which should always be used as a source of
symmetry information in preference to the above space-group names.
They are only intended as comments.
;

loop_
_space_group_symop_operation_xyz
'x, y, z'
'-x, -y, -z'

loop_
_atom_site_label
_atom_site_type_symbol
_atom_site_fract_x
_atom_site_fract_y
_atom_site_fract_z
_atom_site_U_iso_or_equiv
_atom_site_adp_type
_atom_site_occupancy
_atom_site_site_symmetry_order
_atom_site_calc_flag
_atom_site_refinement_flags_posn
_atom_site_refinement_flags_adp
_atom_site_refinement_flags_occupancy
_atom_site_disorder_assembly
_atom_site_disorder_group
Ge1 Ge 0.51942(2) 0.31088(2) 0.26308(2) 0.01484(5) Uani 1 1 d . . . . .
Si1 Si 0.66406(4) 0.60027(3) 0.28551(2) 0.01426(8) Uani 1 1 d . . . . .
O1 O 0.32539(13) 0.29958(9) 0.07512(7) 0.0232(2) Uani 1 1 d . . . . .
N1 N 0.32830(13) 0.20768(10) 0.23905(7) 0.0157(2) Uani 1 1 d . . . . .
C1 C 0.37616(15) 0.14364(11) 0.18875(8) 0.0140(3) Uani 1 1 d . . . . .
Si2 Si 0.79941(5) 0.52708(3) 0.37821(2) 0.01828(9) Uani 1 1 d . . . . .
O2 O 0.21579(12) 0.40522(9) 0.14500(7) 0.0204(2) Uani 1 1 d . . . . .
N2 N 0.50802(13) 0.19060(9) 0.17896(7) 0.0147(2) Uani 1 1 d . . . . .
C2 C 0.29524(15) 0.03702(11) 0.14980(9) 0.0148(3) Uani 1 1 d . . . . .
Si3 Si 0.53923(5) 0.70888(4) 0.35521(3) 0.02080(9) Uani 1 1 d . . . . .
O3 O 0.41125(14) 0.65621(9) 0.17538(7) 0.0255(3) Uani 1 1 d . . . . .
C3 C 0.20006(16) 0.02508(12) 0.08036(9) 0.0185(3) Uani 1 1 d . . . . .
H3 H 0.186226 0.084667 0.057944 0.022 Uiso 1 1 calc R U . . .
Si4 Si 0.83132(5) 0.69851(3) 0.21846(3) 0.02104(9) Uani 1 1 d . . . . .
O4 O 0.43887(13) 0.53992(9) 0.07678(6) 0.0208(2) Uani 1 1 d . . . . .
C4 C 0.12548(17) -0.07428(13) 0.04403(10) 0.0210(3) Uani 1 1 d . . . . .
H4 H 0.060318 -0.082661 -0.003210 0.025 Uiso 1 1 calc R U . . .
O5 O 0.3979(3) 0.9107(2) 0.54521(17) 0.0882(8) Uani 1 1 d . . . . .
C5 C 0.14623(17) -0.16161(12) 0.07686(10) 0.0216(3) Uani 1 1 d . . . . .
H5 H 0.094541 -0.229428 0.052170 0.026 Uiso 1 1 calc R U . . .
C6 C 0.24210(18) -0.14978(12) 0.14544(10) 0.0216(3) Uani 1 1 d . . . . .
H6 H 0.256872 -0.209468 0.167427 0.026 Uiso 1 1 calc R U . . .
C7 C 0.31658(17) -0.05049(12) 0.18200(9) 0.0185(3) Uani 1 1 d . . . . .
H7 H 0.382170 -0.042348 0.229053 0.022 Uiso 1 1 calc R U . . .
C8 C 0.20699(16) 0.18617(13) 0.28330(9) 0.0186(3) Uani 1 1 d . . . . .
C9 C 0.06188(18) 0.14578(18) 0.22893(11) 0.0320(4) Uani 1 1 d . . . . .
H9A H 0.051901 0.193418 0.191048 0.048 Uiso 1 1 calc R U . . .
H9B H -0.017270 0.142067 0.259685 0.048 Uiso 1 1 calc R U . . .
H9C H 0.058204 0.076040 0.201278 0.048 Uiso 1 1 calc R U . . .
C10 C 0.22967(19) 0.10849(13) 0.33887(10) 0.0237(3) Uani 1 1 d . . . . .
H10A H 0.224998 0.040171 0.308583 0.036 Uiso 1 1 calc R U . . .
H10B H 0.153911 0.101989 0.371925 0.036 Uiso 1 1 calc R U . . .
H10C H 0.324618 0.133578 0.371696 0.036 Uiso 1 1 calc R U . . .
C11 C 0.2078(2) 0.29143(14) 0.33052(11) 0.0285(4) Uani 1 1 d . . . . .
H11A H 0.193574 0.341250 0.294965 0.043 Uiso 1 1 calc R U . . .
H11B H 0.300913 0.317860 0.364957 0.043 Uiso 1 1 calc R U . . .
H11C H 0.129604 0.282665 0.361936 0.043 Uiso 1 1 calc R U . . .
C12 C 0.60287(16) 0.15920(12) 0.12461(9) 0.0175(3) Uani 1 1 d . . . . .
C13 C 0.73064(18) 0.25312(14) 0.13368(11) 0.0251(3) Uani 1 1 d . . . . .
H13A H 0.795421 0.238854 0.096658 0.038 Uiso 1 1 calc R U . . .
H13B H 0.783535 0.265785 0.186975 0.038 Uiso 1 1 calc R U . . .
H13C H 0.694890 0.314943 0.123231 0.038 Uiso 1 1 calc R U . . .
C14 C 0.52630(18) 0.13641(13) 0.03988(9) 0.0214(3) Uani 1 1 d . . . . .
H14A H 0.596851 0.128806 0.004835 0.032 Uiso 1 1 calc R U . . .
H14B H 0.481841 0.194236 0.028555 0.032 Uiso 1 1 calc R U . . .
H14C H 0.451231 0.071604 0.032072 0.032 Uiso 1 1 calc R U . . .
C15 C 0.65877(18) 0.06487(14) 0.14694(11) 0.0248(3) Uani 1 1 d . . . . .
H15A H 0.577972 0.003469 0.138645 0.037 Uiso 1 1 calc R U . . .
H15B H 0.703051 0.079672 0.201960 0.037 Uiso 1 1 calc R U . . .
H15C H 0.731027 0.051169 0.114474 0.037 Uiso 1 1 calc R U . . .
C16 C 0.45742(16) 0.40992(11) 0.19326(8) 0.0147(3) Uani 1 1 d . . . . .
C17 C 0.51655(15) 0.51365(11) 0.20534(8) 0.0141(3) Uani 1 1 d . . . . .
C18 C 0.33138(16) 0.36507(11) 0.13071(9) 0.0165(3) Uani 1 1 d . . . . .
C19 C 0.09083(19) 0.36870(15) 0.08517(11) 0.0301(4) Uani 1 1 d . . . . .
H19A H 0.115747 0.387925 0.035483 0.045 Uiso 1 1 calc R U . . .
H19B H 0.012404 0.400783 0.099375 0.045 Uiso 1 1 calc R U . . .
H19C H 0.059350 0.292556 0.079969 0.045 Uiso 1 1 calc R U . . .
C20 C 0.45000(16) 0.57841(12) 0.15290(9) 0.0167(3) Uani 1 1 d . . . . .
C21 C 0.3680(2) 0.59471(15) 0.02312(10) 0.0287(4) Uani 1 1 d . . . . .
H21A H 0.372441 0.565321 -0.030498 0.043 Uiso 1 1 calc R U . . .
H21B H 0.416748 0.668929 0.033114 0.043 Uiso 1 1 calc R U . . .
H21C H 0.266624 0.587083 0.030328 0.043 Uiso 1 1 calc R U . . .
C22 C 0.9536(2) 0.81395(17) 0.28483(13) 0.0411(5) Uani 1 1 d . . . . .
H22A H 1.013220 0.857224 0.254128 0.062 Uiso 1 1 calc R U . . .
H22B H 1.016387 0.789539 0.323681 0.062 Uiso 1 1 calc R U . . .
H22C H 0.895134 0.855360 0.311320 0.062 Uiso 1 1 calc R U . . .
C23 C 0.7422(2) 0.75006(17) 0.13490(12) 0.0342(4) Uani 1 1 d . . . . .
H23A H 0.815613 0.797555 0.114057 0.051 Uiso 1 1 calc R U . . .
H23B H 0.671834 0.787861 0.153023 0.051 Uiso 1 1 calc R U . . .
H23C H 0.692459 0.691732 0.093907 0.051 Uiso 1 1 calc R U . . .
C24 C 0.9433(2) 0.60990(16) 0.17746(13) 0.0353(4) Uani 1 1 d . . . . .
H24A H 0.879194 0.545423 0.148267 0.053 Uiso 1 1 calc R U . . .
H24B H 1.006503 0.592988 0.220232 0.053 Uiso 1 1 calc R U . . .
H24C H 1.002411 0.645234 0.142559 0.053 Uiso 1 1 calc R U . . .
C25 C 0.90051(19) 0.42988(15) 0.33868(11) 0.0277(4) Uani 1 1 d . . . . .
H25A H 0.833936 0.361248 0.322804 0.042 Uiso 1 1 calc R U . . .
H25B H 0.978540 0.425097 0.379147 0.042 Uiso 1 1 calc R U . . .
H25C H 0.941694 0.452680 0.293505 0.042 Uiso 1 1 calc R U . . .
C26 C 0.6946(2) 0.47300(14) 0.45356(10) 0.0274(4) Uani 1 1 d . . . . .
H26A H 0.621849 0.409846 0.429057 0.041 Uiso 1 1 calc R U . . .
H26B H 0.646366 0.525253 0.476169 0.041 Uiso 1 1 calc R U . . .
H26C H 0.760788 0.455705 0.494761 0.041 Uiso 1 1 calc R U . . .
C27 C 0.9461(2) 0.64094(15) 0.43179(12) 0.0315(4) Uani 1 1 d . . . . .
H27A H 1.015205 0.663144 0.396977 0.047 Uiso 1 1 calc R U . . .
H27B H 0.996486 0.619817 0.477325 0.047 Uiso 1 1 calc R U . . .
H27C H 0.902920 0.699026 0.448919 0.047 Uiso 1 1 calc R U . . .
C28 C 0.6205(3) 0.74506(17) 0.46112(11) 0.0380(5) Uani 1 1 d . . . . .
H28A H 0.720614 0.784747 0.465976 0.057 Uiso 1 1 calc R U . . .
H28B H 0.618854 0.681426 0.484480 0.057 Uiso 1 1 calc R U . . .
H28C H 0.564267 0.787874 0.488166 0.057 Uiso 1 1 calc R U . . .
C29 C 0.5463(2) 0.83608(14) 0.31755(11) 0.0315(4) Uani 1 1 d . . . . .
H29A H 0.509518 0.822370 0.261513 0.047 Uiso 1 1 calc R U . . .
H29B H 0.646540 0.876774 0.326655 0.047 Uiso 1 1 calc R U . . .
H29C H 0.486528 0.875520 0.344825 0.047 Uiso 1 1 calc R U . . .
C30 C 0.3475(2) 0.63517(17) 0.35059(12) 0.0357(4) Uani 1 1 d . . . . .
H30A H 0.298890 0.619961 0.296327 0.054 Uiso 1 1 calc R U . . .
H30B H 0.296597 0.677523 0.381994 0.054 Uiso 1 1 calc R U . . .
H30C H 0.347019 0.569545 0.371020 0.054 Uiso 1 1 calc R U . . .
C31 C 0.3211(5) 0.8577(3) 0.5907(3) 0.0947(13) Uani 1 1 d . . . . .
H31A H 0.375166 0.872900 0.644489 0.114 Uiso 1 1 calc R U . . .
H31B H 0.306248 0.781940 0.572211 0.114 Uiso 1 1 calc R U . . .
C32 C 0.1750(4) 0.8855(3) 0.5913(2) 0.0923(14) Uani 1 1 d . . . . .
H32A H 0.173233 0.932758 0.639473 0.111 Uiso 1 1 calc R U . . .
H32B H 0.095490 0.822469 0.585173 0.111 Uiso 1 1 calc R U . . .
C33 C 0.1670(3) 0.9418(2) 0.51822(17) 0.0552(7) Uani 1 1 d . . . . .
H33A H 0.075754 0.911960 0.481674 0.066 Uiso 1 1 calc R U . . .
H33B H 0.176722 1.017833 0.533060 0.066 Uiso 1 1 calc R U . . .
C34 C 0.2929(3) 0.9196(3) 0.48482(16) 0.0580(7) Uani 1 1 d . . . . .
H34A H 0.263443 0.853702 0.447299 0.070 Uiso 1 1 calc R U . . .
H34B H 0.332647 0.976686 0.456685 0.070 Uiso 1 1 calc R U . . .

loop_
_atom_site_aniso_label
_atom_site_aniso_U_11
_atom_site_aniso_U_22
_atom_site_aniso_U_33
_atom_site_aniso_U_23
_atom_site_aniso_U_13
_atom_site_aniso_U_12
Ge1 0.01609(8) 0.01186(8) 0.01538(8) 0.00245(5) -0.00061(6) 0.00217(6)
Si1 0.01536(18) 0.01211(18) 0.01451(18) 0.00239(14) 0.00119(14) 0.00190(14)
O1 0.0314(6) 0.0172(5) 0.0185(5) -0.0011(4) -0.0043(5) 0.0071(5)
N1 0.0150(6) 0.0141(6) 0.0181(6) 0.0032(5) 0.0042(5) 0.0027(5)
C1 0.0144(6) 0.0122(6) 0.0162(6) 0.0054(5) 0.0015(5) 0.0036(5)
Si2 0.01767(19) 0.0183(2) 0.0184(2) 0.00337(16) -0.00082(15) 0.00487(16)
O2 0.0150(5) 0.0210(5) 0.0231(5) 0.0016(4) -0.0016(4) 0.0032(4)
N2 0.0137(5) 0.0111(5) 0.0189(6) 0.0015(4) 0.0025(5) 0.0023(4)
C2 0.0122(6) 0.0124(6) 0.0194(7) 0.0021(5) 0.0033(5) 0.0017(5)
Si3 0.0269(2) 0.0199(2) 0.0166(2) 0.00029(16) 0.00143(17) 0.01024(17)
O3 0.0361(7) 0.0176(6) 0.0234(6) 0.0018(4) -0.0019(5) 0.0121(5)
C3 0.0165(7) 0.0167(7) 0.0225(7) 0.0046(6) 0.0015(6) 0.0042(5)
Si4 0.0215(2) 0.0180(2) 0.0210(2) 0.00413(16) 0.00430(17) -0.00262(16)
O4 0.0293(6) 0.0201(5) 0.0145(5) 0.0064(4) 0.0017(4) 0.0079(5)
C4 0.0156(7) 0.0225(8) 0.0222(7) 0.0003(6) -0.0001(6) 0.0018(6)
O5 0.0738(16) 0.110(2) 0.1005(19) 0.0348(16) 0.0275(14) 0.0448(15)
C5 0.0195(7) 0.0154(7) 0.0267(8) -0.0016(6) 0.0047(6) -0.0014(6)
C6 0.0229(8) 0.0140(7) 0.0286(8) 0.0050(6) 0.0059(6) 0.0037(6)
C7 0.0178(7) 0.0159(7) 0.0218(7) 0.0048(6) 0.0015(6) 0.0039(5)
C8 0.0161(7) 0.0229(8) 0.0187(7) 0.0059(6) 0.0055(6) 0.0050(6)
C9 0.0150(7) 0.0550(12) 0.0261(9) 0.0078(8) 0.0047(6) 0.0064(8)
C10 0.0309(9) 0.0222(8) 0.0198(7) 0.0071(6) 0.0086(6) 0.0051(7)
C11 0.0352(9) 0.0265(9) 0.0311(9) 0.0066(7) 0.0170(8) 0.0147(7)
C12 0.0145(6) 0.0158(7) 0.0226(7) 0.0024(5) 0.0055(6) 0.0030(5)
C13 0.0182(7) 0.0233(8) 0.0306(9) -0.0002(7) 0.0084(6) -0.0022(6)
C14 0.0207(7) 0.0222(8) 0.0208(7) 0.0015(6) 0.0064(6) 0.0035(6)
C15 0.0221(8) 0.0251(8) 0.0317(9) 0.0061(7) 0.0083(7) 0.0120(6)
C16 0.0158(6) 0.0149(7) 0.0133(6) 0.0018(5) 0.0021(5) 0.0037(5)
C17 0.0156(6) 0.0138(6) 0.0138(6) 0.0027(5) 0.0027(5) 0.0045(5)
C18 0.0195(7) 0.0124(6) 0.0174(7) 0.0051(5) 0.0004(5) 0.0027(5)
C19 0.0192(8) 0.0313(9) 0.0346(10) 0.0039(7) -0.0079(7) 0.0020(7)
C20 0.0172(7) 0.0145(7) 0.0168(7) 0.0033(5) 0.0003(5) 0.0010(5)
C21 0.0387(10) 0.0289(9) 0.0200(8) 0.0109(7) -0.0019(7) 0.0104(8)
C22 0.0433(12) 0.0312(10) 0.0365(11) 0.0011(8) 0.0061(9) -0.0168(9)
C23 0.0344(10) 0.0376(10) 0.0322(10) 0.0193(8) 0.0082(8) 0.0016(8)
C24 0.0327(10) 0.0333(10) 0.0449(11) 0.0111(8) 0.0203(9) 0.0067(8)
C25 0.0230(8) 0.0282(9) 0.0333(9) 0.0035(7) 0.0006(7) 0.0117(7)
C26 0.0358(9) 0.0275(9) 0.0203(8) 0.0079(7) 0.0040(7) 0.0078(7)
C27 0.0261(9) 0.0285(9) 0.0338(9) 0.0013(7) -0.0084(7) 0.0023(7)
C28 0.0564(13) 0.0412(11) 0.0191(8) -0.0048(8) -0.0013(8) 0.0272(10)
C29 0.0456(11) 0.0207(8) 0.0283(9) -0.0011(7) -0.0014(8) 0.0153(8)
C30 0.0299(9) 0.0434(11) 0.0378(10) 0.0054(9) 0.0151(8) 0.0118(8)
C31 0.095(3) 0.078(2) 0.136(4) 0.061(3) 0.029(3) 0.043(2)
C32 0.087(2) 0.097(3) 0.0652(19) -0.0162(18) 0.0486(18) -0.046(2)
C33 0.0485(14) 0.0435(13) 0.0672(17) -0.0059(12) -0.0072(12) 0.0146(11)
C34 0.0623(17) 0.0670(18) 0.0464(14) 0.0087(13) 0.0080(12) 0.0192(14)

loop_
_atom_type_symbol
_atom_type_description
_atom_type_scat_dispersion_real
_atom_type_scat_dispersion_imag
_atom_type_scat_source
C C 0.0033 0.0016 'International Tables Vol C Tables 4.2.6.8 and 6.1.1.4'
H H 0.0000 0.0000 'International Tables Vol C Tables 4.2.6.8 and 6.1.1.4'
Ge Ge 0.1547 1.8001 'International Tables Vol C Tables 4.2.6.8 and 6.1.1.4'
N N 0.0061 0.0033 'International Tables Vol C Tables 4.2.6.8 and 6.1.1.4'
O O 0.0106 0.0060 'International Tables Vol C Tables 4.2.6.8 and 6.1.1.4'
Si Si 0.0817 0.0704 'International Tables Vol C Tables 4.2.6.8 and 6.1.1.4'

loop_
_geom_angle_atom_site_label_1
_geom_angle_atom_site_label_2
_geom_angle_atom_site_label_3
_geom_angle
_geom_angle_site_symmetry_1
_geom_angle_site_symmetry_3
_geom_angle_publ_flag
N1 Ge1 N2 65.32(5) . . ?
N1 Ge1 C16 94.49(6) . . ?
N2 Ge1 C16 97.43(5) . . ?
N1 Ge1 C1 32.86(5) . . ?
N2 Ge1 C1 32.64(5) . . ?
C16 Ge1 C1 99.69(5) . . ?
C17 Si1 Si4 105.33(5) . . ?
C17 Si1 Si2 121.49(5) . . ?
Si4 Si1 Si2 107.17(2) . . ?
C17 Si1 Si3 104.03(5) . . ?
Si4 Si1 Si3 111.24(2) . . ?
Si2 Si1 Si3 107.50(2) . . ?
C1 N1 C8 130.33(13) . . ?
C1 N1 Ge1 92.69(9) . . ?
C8 N1 Ge1 132.17(10) . . ?
N2 C1 N1 108.61(13) . . ?
N2 C1 C2 125.52(13) . . ?
N1 C1 C2 125.87(13) . . ?
N2 C1 Ge1 54.57(7) . . ?
N1 C1 Ge1 54.45(7) . . ?
C2 C1 Ge1 174.38(10) . . ?
C26 Si2 C25 109.59(9) . . ?
C26 Si2 C27 106.50(9) . . ?
C25 Si2 C27 104.23(9) . . ?
C26 Si2 Si1 114.07(6) . . ?
C25 Si2 Si1 116.83(6) . . ?
C27 Si2 Si1 104.48(6) . . ?
C18 O2 C19 114.09(13) . . ?
C1 N2 C12 130.69(13) . . ?
C1 N2 Ge1 92.79(9) . . ?
C12 N2 Ge1 136.52(10) . . ?
C7 C2 C3 119.98(14) . . ?
C7 C2 C1 120.11(13) . . ?
C3 C2 C1 119.90(13) . . ?
C30 Si3 C29 111.19(10) . . ?
C30 Si3 C28 107.05(10) . . ?
C29 Si3 C28 105.50(9) . . ?
C30 Si3 Si1 108.72(7) . . ?
C29 Si3 Si1 112.35(7) . . ?
C28 Si3 Si1 111.91(7) . . ?
C4 C3 C2 119.77(14) . . ?
C23 Si4 C22 106.94(10) . . ?
C23 Si4 C24 107.49(10) . . ?
C22 Si4 C24 109.40(11) . . ?
C23 Si4 Si1 113.20(6) . . ?
C22 Si4 Si1 111.70(7) . . ?
C24 Si4 Si1 107.99(6) . . ?
C20 O4 C21 115.25(13) . . ?
C3 C4 C5 120.04(15) . . ?
C31 O5 C34 103.1(3) . . ?
C6 C5 C4 120.17(15) . . ?
C5 C6 C7 119.92(15) . . ?
C6 C7 C2 120.11(14) . . ?
N1 C8 C11 105.12(13) . . ?
N1 C8 C10 111.13(13) . . ?
C11 C8 C10 109.44(13) . . ?
N1 C8 C9 111.55(13) . . ?
C11 C8 C9 109.24(15) . . ?
C10 C8 C9 110.22(14) . . ?
N2 C12 C13 105.32(12) . . ?
N2 C12 C14 111.64(12) . . ?
C13 C12 C14 108.93(13) . . ?
N2 C12 C15 110.96(13) . . ?
C13 C12 C15 109.09(13) . . ?
C14 C12 C15 110.72(13) . . ?
C17 C16 C18 119.86(13) . . ?
C17 C16 Ge1 123.28(11) . . ?
C18 C16 Ge1 116.61(10) . . ?
C16 C17 C20 117.04(13) . . ?
C16 C17 Si1 131.53(11) . . ?
C20 C17 Si1 111.16(10) . . ?
O1 C18 O2 122.34(14) . . ?
O1 C18 C16 126.87(14) . . ?
O2 C18 C16 110.75(12) . . ?
O3 C20 O4 123.15(14) . . ?
O3 C20 C17 124.58(14) . . ?
O4 C20 C17 112.27(12) . . ?
O5 C31 C32 111.5(3) . . ?
C31 C32 C33 100.3(2) . . ?
C34 C33 C32 101.1(2) . . ?
O5 C34 C33 108.8(2) . . ?

loop_
_geom_bond_atom_site_label_1
_geom_bond_atom_site_label_2
_geom_bond_distance
_geom_bond_site_symmetry_2
_geom_bond_publ_flag
Ge1 N1 2.0024(13) . ?
Ge1 N2 2.0056(12) . ?
Ge1 C16 2.0271(15) . ?
Ge1 C1 2.4585(15) . ?
Si1 C17 1.9234(15) . ?
Si1 Si4 2.3706(6) . ?
Si1 Si2 2.3740(6) . ?
Si1 Si3 2.3744(6) . ?
O1 C18 1.2075(19) . ?
N1 C1 1.3355(19) . ?
N1 C8 1.4743(19) . ?
C1 N2 1.3276(18) . ?
C1 C2 1.493(2) . ?
Si2 C26 1.8788(18) . ?
Si2 C25 1.8823(18) . ?
Si2 C27 1.8859(18) . ?
O2 C18 1.3611(19) . ?
O2 C19 1.4407(19) . ?
N2 C12 1.4766(19) . ?
C2 C7 1.392(2) . ?
C2 C3 1.394(2) . ?
Si3 C30 1.876(2) . ?
Si3 C29 1.8763(19) . ?
Si3 C28 1.8783(19) . ?
O3 C20 1.2047(19) . ?
C3 C4 1.390(2) . ?
Si4 C23 1.873(2) . ?
Si4 C22 1.877(2) . ?
Si4 C24 1.885(2) . ?
O4 C20 1.3485(18) . ?
O4 C21 1.4436(19) . ?
C4 C5 1.393(2) . ?
O5 C31 1.319(4) . ?
O5 C34 1.397(4) . ?
C5 C6 1.386(2) . ?
C6 C7 1.390(2) . ?
C8 C11 1.528(2) . ?
C8 C10 1.530(2) . ?
C8 C9 1.533(2) . ?
C12 C13 1.528(2) . ?
C12 C14 1.532(2) . ?
C12 C15 1.533(2) . ?
C16 C17 1.352(2) . ?
C16 C18 1.487(2) . ?
C17 C20 1.504(2) . ?
C31 C32 1.520(5) . ?
C32 C33 1.560(5) . ?
C33 C34 1.471(4) . ?
